data_4022494
loop_
_publ_author_name
'Trevor C. McMorris'
'Qiang Cong'
'Michael J. Kelner'

_publ_section_title
;
 Structure-Activity Relationship Studies of Illudins:
 Analogues Possessing a Spiro-cyclobutane Ring
;
_journal_name_full 'Journal of Organic Chemistry'
_journal_page_first 9648
_journal_page_last 9653
_journal_paper_doi 10.1021/jo0346499
_journal_volume 68
_journal_year 2003
_chemical_formula_sum 'C14 H20 O3'
_chemical_formula_weight 236.30
_chemical_name_systematic
; 
 ? 
;
_space_group_IT_number 2
_symmetry_cell_setting triclinic
_symmetry_space_group_name_Hall '-P 1'
_symmetry_space_group_name_H-M 'P -1'
_atom_sites_solution_hydrogens geom
_atom_sites_solution_primary direct
_atom_sites_solution_secondary difmap
_audit_creation_method SHELXL-97
_cell_angle_alpha 74.7420(10)
_cell_angle_beta 82.3510(10)
_cell_angle_gamma 76.1110(10)
_cell_formula_units_Z 4
_cell_length_a 8.3350(3)
_cell_length_b 11.7237(5)
_cell_length_c 13.1418(5)
_cell_measurement_reflns_used 8224
_cell_measurement_temperature 100(2)
_cell_measurement_theta_max 27.49
_cell_measurement_theta_min 2.52
_cell_volume 1199.33(8)
_computing_cell_refinement 'Bruker SMART'
_computing_data_collection 'Bruker SMART'
_computing_data_reduction 'Bruker SAINT'
_computing_molecular_graphics 'Bruker SHELXTL'
_computing_publication_material 'Bruker SHELXTL'
_computing_structure_refinement 'SHELXL-97 (Sheldrick, 1997)'
_computing_structure_solution 'SHELXS-97 (Sheldrick, 1990)'
_diffrn_ambient_temperature 100(2)
_diffrn_measured_fraction_theta_full 0.978
_diffrn_measured_fraction_theta_max 0.978
_diffrn_measurement_device_type 'CCD area detector'
_diffrn_measurement_method 'phi and omega scans'
_diffrn_radiation_monochromator graphite
_diffrn_radiation_source 'fine-focus sealed tube'
_diffrn_radiation_type MoK\a
_diffrn_radiation_wavelength 0.71073
_diffrn_reflns_av_R_equivalents 0.0307
_diffrn_reflns_av_sigmaI/netI 0.0418
_diffrn_reflns_limit_h_max 8
_diffrn_reflns_limit_h_min -8
_diffrn_reflns_limit_k_max 12
_diffrn_reflns_limit_k_min -12
_diffrn_reflns_limit_l_max 14
_diffrn_reflns_limit_l_min -14
_diffrn_reflns_number 6400
_diffrn_reflns_theta_full 22.49
_diffrn_reflns_theta_max 22.49
_diffrn_reflns_theta_min 1.61
_exptl_absorpt_coefficient_mu 0.090
_exptl_absorpt_correction_T_max 0.9647
_exptl_absorpt_correction_T_min 0.9605
_exptl_absorpt_correction_type none
_exptl_crystal_density_diffrn 1.309
_exptl_crystal_density_meas 0
_exptl_crystal_density_method 'not measured'
_exptl_crystal_F_000 512
_exptl_crystal_size_max 0.45
_exptl_crystal_size_mid 0.40
_exptl_crystal_size_min 0.40
_refine_diff_density_max 0.277
_refine_diff_density_min -0.292
_refine_diff_density_rms 0.052
_refine_ls_extinction_coef 0.023(3)
_refine_ls_extinction_expression Fc^*^=kFc[1+0.001xFc^2^\l^3^/sin(2\q)]^-1/4^
_refine_ls_extinction_method SHELXL
_refine_ls_goodness_of_fit_ref 1.061
_refine_ls_hydrogen_treatment mixed
_refine_ls_matrix_type full
_refine_ls_number_parameters 316
_refine_ls_number_reflns 3067
_refine_ls_number_restraints 0
_refine_ls_restrained_S_all 1.061
_refine_ls_R_factor_all 0.0445
_refine_ls_R_factor_gt 0.0432
_refine_ls_shift/su_max 0.046
_refine_ls_shift/su_mean 0.006
_refine_ls_structure_factor_coef Fsqd
_refine_ls_weighting_details 'calc w=1/[\s^2^(Fo^2^)+(0.0637P)^2^+0.6655P] where P=(Fo^2^+2Fc^2^)/3'
_refine_ls_weighting_scheme calc
_refine_ls_wR_factor_gt 0.1176
_refine_ls_wR_factor_ref 0.1191
_reflns_number_gt 2914
_reflns_number_total 3067
_reflns_threshold_expression >2sigma(I)
_cod_data_source_file jo0346499si20030515_125900.cif
_cod_data_source_block sad
_cod_depositor_comments
;
The following automatic conversions were performed:
'_symmetry_cell_setting' value 'Triclinic' changed to 'triclinic'
according to '/home/saulius/struct/CIF-dictionaries/cif_core.dic'
dictionary named 'cif_core.dic' version 2.4.1 from 2010-06-29.

Automatic conversion script
Id: cif_fix_enum 1527 2010-12-29 10:47:43Z saulius 
;
_cod_database_code 4022494

loop_
_symmetry_equiv_pos_as_xyz
'x, y, z'
'-x, -y, -z'

loop_
_atom_site_label
_atom_site_type_symbol
_atom_site_fract_x
_atom_site_fract_y
_atom_site_fract_z
_atom_site_U_iso_or_equiv
_atom_site_adp_type
_atom_site_occupancy
_atom_site_symmetry_multiplicity
_atom_site_calc_flag
_atom_site_refinement_flags
O1 O 0.29379(15) 0.69532(12) 0.71479(10) 0.0218(4) Uani 1 1 d .
O2 O -0.07245(16) 0.88062(11) 0.60191(11) 0.0215(4) Uani 1 1 d .
H2 H -0.153(4) 0.867(2) 0.571(2) 0.054(8) Uiso 1 1 d .
O3 O 0.63601(16) 0.85778(12) 0.52051(11) 0.0250(4) Uani 1 1 d .
C1 C 0.1549(2) 0.79604(17) 0.71305(15) 0.0215(5) Uani 1 1 d .
H1A H 0.1055 0.8029 0.7854 0.026 Uiso 1 1 calc R
C2 C 0.0349(2) 0.76904(17) 0.64718(15) 0.0199(5) Uani 1 1 d .
C3 C 0.1624(2) 0.71306(17) 0.56332(15) 0.0192(5) Uani 1 1 d .
C4 C 0.3287(2) 0.71471(16) 0.60150(15) 0.0189(5) Uani 1 1 d .
C5 C 0.3475(2) 0.84999(17) 0.56849(15) 0.0186(4) Uani 1 1 d .
H5A H 0.3155 0.8910 0.4949 0.022 Uiso 1 1 calc R
C6 C 0.5172(2) 0.86184(16) 0.58546(16) 0.0207(5) Uani 1 1 d .
C7 C 0.5156(2) 0.87966(19) 0.69450(16) 0.0267(5) Uani 1 1 d .
H7A H 0.5935 0.9309 0.6961 0.032 Uiso 1 1 calc R
H7B H 0.5464 0.8010 0.7461 0.032 Uiso 1 1 calc R
C8 C 0.3366(2) 0.94264(19) 0.71882(17) 0.0279(5) Uani 1 1 d .
H8A H 0.3247 1.0316 0.6990 0.033 Uiso 1 1 calc R
H8B H 0.3037 0.9174 0.7952 0.033 Uiso 1 1 calc R
C9 C 0.2272(2) 0.90422(17) 0.65280(15) 0.0206(5) Uani 1 1 d .
H9A H 0.1398 0.9739 0.6197 0.025 Uiso 1 1 calc R
C10 C -0.0683(2) 0.68346(19) 0.71729(16) 0.0268(5) Uani 1 1 d .
H10D H -0.1431 0.7247 0.7669 0.040 Uiso 1 1 calc R
H10E H 0.0052 0.6118 0.7569 0.040 Uiso 1 1 calc R
H10F H -0.1334 0.6588 0.6733 0.040 Uiso 1 1 calc R
C11 C 0.1349(3) 0.59392(18) 0.54352(16) 0.0252(5) Uani 1 1 d .
H11C H 0.2385 0.5384 0.5259 0.030 Uiso 1 1 calc R
H11D H 0.0653 0.5507 0.6005 0.030 Uiso 1 1 calc R
C12 C 0.0410(3) 0.67045(19) 0.44680(16) 0.0274(5) Uani 1 1 d .
H12C H -0.0808 0.6910 0.4614 0.033 Uiso 1 1 calc R
H12D H 0.0712 0.6372 0.3833 0.033 Uiso 1 1 calc R
C13 C 0.1280(2) 0.77240(17) 0.44662(15) 0.0216(5) Uani 1 1 d .
H13C H 0.0535 0.8536 0.4355 0.026 Uiso 1 1 calc R
H13D H 0.2295 0.7736 0.3980 0.026 Uiso 1 1 calc R
C14 C 0.4788(2) 0.62198(18) 0.57691(16) 0.0240(5) Uani 1 1 d .
H14D H 0.4521 0.5416 0.5971 0.036 Uiso 1 1 calc R
H14E H 0.5704 0.6218 0.6167 0.036 Uiso 1 1 calc R
H14F H 0.5115 0.6422 0.5010 0.036 Uiso 1 1 calc R
O1A O 0.60415(15) 0.28278(11) 0.76513(10) 0.0200(3) Uani 1 1 d .
O2A O 0.29759(17) 0.12777(11) 0.90959(10) 0.0208(4) Uani 1 1 d .
H2A H 0.196(3) 0.151(2) 0.9308(19) 0.043(7) Uiso 1 1 d .
O3A O 0.95341(16) 0.17533(13) 0.97626(11) 0.0268(4) Uani 1 1 d .
C1A C 0.5285(2) 0.17967(16) 0.79051(15) 0.0184(4) Uani 1 1 d .
H1AA H 0.5197 0.1503 0.7270 0.022 Uiso 1 1 calc R
C2A C 0.3582(2) 0.22805(17) 0.84343(15) 0.0193(5) Uani 1 1 d .
C3A C 0.4087(2) 0.31071(17) 0.90655(15) 0.0194(5) Uani 1 1 d .
C4A C 0.5952(2) 0.29747(17) 0.87169(15) 0.0192(5) Uani 1 1 d .
C5A C 0.6832(2) 0.16815(17) 0.93302(15) 0.0190(5) Uani 1 1 d .
H5AA H 0.6411 0.1489 1.0091 0.023 Uiso 1 1 calc R
C6A C 0.8692(2) 0.14953(17) 0.91965(15) 0.0206(5) Uani 1 1 d .
C7A C 0.9335(2) 0.09441(18) 0.82770(15) 0.0222(5) Uani 1 1 d .
H7AA H 1.0440 0.0404 0.8396 0.027 Uiso 1 1 calc R
H7AB H 0.9419 0.1578 0.7617 0.027 Uiso 1 1 calc R
C8A C 0.8052(2) 0.02269(17) 0.82204(16) 0.0223(5) Uani 1 1 d .
H8AA H 0.8381 -0.0623 0.8625 0.027 Uiso 1 1 calc R
H8AB H 0.7950 0.0233 0.7477 0.027 Uiso 1 1 calc R
C9A C 0.6387(2) 0.08598(17) 0.87080(15) 0.0187(4) Uani 1 1 d .
H9AA H 0.5772 0.0258 0.9176 0.022 Uiso 1 1 calc R
C10A C 0.2395(2) 0.29670(18) 0.75872(16) 0.0247(5) Uani 1 1 d .
H10A H 0.2132 0.2397 0.7240 0.037 Uiso 1 1 calc R
H10B H 0.2913 0.3562 0.7063 0.037 Uiso 1 1 calc R
H10C H 0.1374 0.3385 0.7913 0.037 Uiso 1 1 calc R
C11A C 0.2953(2) 0.43910(17) 0.89663(16) 0.0237(5) Uani 1 1 d .
H11A H 0.3536 0.5013 0.9021 0.028 Uiso 1 1 calc R
H11B H 0.2294 0.4672 0.8339 0.028 Uiso 1 1 calc R
C12A C 0.1980(2) 0.38774(18) 0.99993(16) 0.0254(5) Uani 1 1 d .
H12A H 0.1000 0.3597 0.9891 0.031 Uiso 1 1 calc R
H12B H 0.1695 0.4413 1.0497 0.031 Uiso 1 1 calc R
C13A C 0.3532(2) 0.28529(17) 1.02589(15) 0.0211(5) Uani 1 1 d .
H13A H 0.4287 0.3018 1.0698 0.025 Uiso 1 1 calc R
H13B H 0.3281 0.2041 1.0555 0.025 Uiso 1 1 calc R
C14A C 0.6738(3) 0.40061(18) 0.87126(16) 0.0263(5) Uani 1 1 d .
H14A H 0.6070 0.4768 0.8329 0.040 Uiso 1 1 calc R
H14B H 0.7858 0.3877 0.8364 0.040 Uiso 1 1 calc R
H14C H 0.6796 0.4045 0.9442 0.040 Uiso 1 1 calc R

loop_
_atom_site_aniso_label
_atom_site_aniso_U_11
_atom_site_aniso_U_22
_atom_site_aniso_U_33
_atom_site_aniso_U_23
_atom_site_aniso_U_13
_atom_site_aniso_U_12
O1 0.0166(7) 0.0223(7) 0.0215(7) 0.0001(6) -0.0012(6) -0.0005(6)
O2 0.0140(7) 0.0199(7) 0.0278(8) -0.0035(6) -0.0033(6) 0.0005(6)
O3 0.0172(8) 0.0252(8) 0.0312(8) -0.0048(6) 0.0014(7) -0.0059(6)
C1 0.0134(10) 0.0253(11) 0.0220(11) -0.0051(8) 0.0000(8) 0.0021(8)
C2 0.0133(10) 0.0193(10) 0.0224(11) -0.0009(8) -0.0013(8) 0.0007(8)
C3 0.0166(10) 0.0168(10) 0.0227(11) -0.0015(8) -0.0018(8) -0.0041(8)
C4 0.0167(10) 0.0177(10) 0.0199(10) -0.0010(8) -0.0013(8) -0.0033(8)
C5 0.0157(10) 0.0178(10) 0.0211(10) -0.0028(8) -0.0021(8) -0.0032(8)
C6 0.0173(11) 0.0141(10) 0.0279(11) -0.0022(8) -0.0014(9) -0.0013(8)
C7 0.0172(11) 0.0316(12) 0.0337(12) -0.0115(9) -0.0039(9) -0.0048(9)
C8 0.0202(11) 0.0312(12) 0.0349(12) -0.0156(10) -0.0016(9) -0.0023(9)
C9 0.0140(10) 0.0201(10) 0.0272(11) -0.0074(8) -0.0019(8) -0.0008(8)
C10 0.0178(11) 0.0278(11) 0.0288(12) 0.0021(9) 0.0011(9) -0.0045(9)
C11 0.0202(11) 0.0202(11) 0.0344(12) -0.0051(9) -0.0021(9) -0.0043(8)
C12 0.0239(11) 0.0298(12) 0.0303(12) -0.0086(9) -0.0041(9) -0.0065(9)
C13 0.0184(10) 0.0210(11) 0.0241(11) -0.0051(8) -0.0005(8) -0.0025(8)
C14 0.0171(10) 0.0212(11) 0.0327(12) -0.0069(9) -0.0021(9) -0.0017(8)
O1A 0.0190(7) 0.0204(7) 0.0191(7) -0.0014(6) 0.0012(6) -0.0065(6)
O2A 0.0124(8) 0.0196(7) 0.0277(8) -0.0013(6) 0.0007(6) -0.0046(6)
O3A 0.0162(7) 0.0364(9) 0.0293(8) -0.0102(7) -0.0035(6) -0.0051(6)
C1A 0.0163(10) 0.0184(10) 0.0214(10) -0.0036(8) -0.0011(8) -0.0069(8)
C2A 0.0148(10) 0.0193(10) 0.0214(10) 0.0003(8) -0.0009(8) -0.0050(8)
C3A 0.0147(10) 0.0173(10) 0.0234(11) -0.0014(8) 0.0001(8) -0.0024(8)
C4A 0.0187(10) 0.0199(10) 0.0186(10) -0.0035(8) 0.0010(8) -0.0059(8)
C5A 0.0150(10) 0.0204(10) 0.0193(10) -0.0024(8) 0.0015(8) -0.0034(8)
C6A 0.0147(10) 0.0218(10) 0.0233(11) -0.0023(8) -0.0015(8) -0.0034(8)
C7A 0.0124(10) 0.0280(11) 0.0253(11) -0.0054(9) -0.0005(8) -0.0041(8)
C8A 0.0170(10) 0.0201(10) 0.0267(11) -0.0044(8) 0.0008(8) -0.0006(8)
C9A 0.0136(10) 0.0186(10) 0.0221(10) -0.0011(8) 0.0006(8) -0.0053(8)
C10A 0.0176(10) 0.0268(11) 0.0265(11) -0.0022(9) -0.0038(9) -0.0020(9)
C11A 0.0191(11) 0.0180(10) 0.0311(11) -0.0027(9) -0.0007(9) -0.0025(8)
C12A 0.0198(11) 0.0211(11) 0.0336(12) -0.0079(9) 0.0028(9) -0.0021(9)
C13A 0.0173(10) 0.0209(10) 0.0239(11) -0.0047(8) 0.0011(8) -0.0040(8)
C14A 0.0242(11) 0.0256(11) 0.0297(12) -0.0081(9) 0.0052(9) -0.0085(9)

loop_
_atom_type_symbol
_atom_type_description
_atom_type_scat_dispersion_real
_atom_type_scat_dispersion_imag
_atom_type_scat_source
C C 0.0033 0.0016 'International Tables Vol C Tables 4.2.6.8 and 6.1.1.4'
H H 0.0000 0.0000 'International Tables Vol C Tables 4.2.6.8 and 6.1.1.4'
O O 0.0106 0.0060 'International Tables Vol C Tables 4.2.6.8 and 6.1.1.4'

loop_
_geom_angle_atom_site_label_1
_geom_angle_atom_site_label_2
_geom_angle_atom_site_label_3
_geom_angle
C1 O1 C4 96.92(13)
O1 C1 C9 103.29(14)
O1 C1 C2 102.44(15)
C9 C1 C2 111.44(16)
O2 C2 C10 109.19(15)
O2 C2 C1 108.11(15)
C10 C2 C1 110.34(16)
O2 C2 C3 113.71(15)
C10 C2 C3 114.61(16)
C1 C2 C3 100.39(14)
C13 C3 C4 118.70(15)
C13 C3 C11 87.05(15)
C4 C3 C11 119.69(16)
C13 C3 C2 115.19(15)
C4 C3 C2 101.09(15)
C11 C3 C2 116.08(15)
O1 C4 C14 109.74(15)
O1 C4 C3 102.83(14)
C14 C4 C3 117.49(16)
O1 C4 C5 102.10(14)
C14 C4 C5 116.11(16)
C3 C4 C5 106.70(15)
C6 C5 C9 105.99(15)
C6 C5 C4 112.09(15)
C9 C5 C4 101.46(14)
O3 C6 C7 125.89(18)
O3 C6 C5 125.12(18)
C7 C6 C5 108.99(16)
C6 C7 C8 104.28(17)
C7 C8 C9 106.59(16)
C1 C9 C8 113.68(17)
C1 C9 C5 101.16(15)
C8 C9 C5 105.95(15)
C12 C11 C3 88.61(15)
C11 C12 C13 87.97(15)
C12 C13 C3 89.15(15)
C1A O1A C4A 96.89(13)
O1A C1A C9A 103.73(14)
O1A C1A C2A 102.35(14)
C9A C1A C2A 111.23(15)
O2A C2A C10A 110.14(15)
O2A C2A C1A 108.34(14)
C10A C2A C1A 109.40(15)
O2A C2A C3A 113.76(15)
C10A C2A C3A 114.23(15)
C1A C2A C3A 100.35(14)
C4A C3A C13A 119.11(16)
C4A C3A C11A 119.75(16)
C13A C3A C11A 86.97(14)
C4A C3A C2A 100.95(14)
C13A C3A C2A 115.39(15)
C11A C3A C2A 115.64(16)
O1A C4A C14A 109.44(15)
O1A C4A C3A 102.97(15)
C14A C4A C3A 117.50(16)
O1A C4A C5A 102.13(14)
C14A C4A C5A 116.49(16)
C3A C4A C5A 106.41(14)
C6A C5A C9A 105.61(15)
C6A C5A C4A 112.28(15)
C9A C5A C4A 101.80(15)
O3A C6A C7A 125.80(17)
O3A C6A C5A 124.66(17)
C7A C6A C5A 109.54(16)
C6A C7A C8A 104.27(15)
C7A C8A C9A 106.35(15)
C1A C9A C8A 114.46(16)
C1A C9A C5A 100.79(15)
C8A C9A C5A 106.26(15)
C12A C11A C3A 88.29(14)
C11A C12A C13A 87.56(14)
C3A C13A C12A 88.51(14)

loop_
_geom_bond_atom_site_label_1
_geom_bond_atom_site_label_2
_geom_bond_distance
O1 C1 1.439(2)
O1 C4 1.446(2)
O2 C2 1.427(2)
O3 C6 1.219(2)
C1 C9 1.520(3)
C1 C2 1.542(3)
C2 C10 1.520(3)
C2 C3 1.584(3)
C3 C13 1.542(3)
C3 C4 1.542(3)
C3 C11 1.560(3)
C4 C14 1.509(3)
C4 C5 1.571(3)
C5 C6 1.505(3)
C5 C9 1.551(3)
C6 C7 1.499(3)
C7 C8 1.531(3)
C8 C9 1.549(3)
C11 C12 1.537(3)
C12 C13 1.539(3)
O1A C1A 1.438(2)
O1A C4A 1.445(2)
O2A C2A 1.423(2)
O3A C6A 1.224(2)
C1A C9A 1.526(3)
C1A C2A 1.542(3)
C2A C10A 1.518(3)
C2A C3A 1.586(3)
C3A C4A 1.543(3)
C3A C13A 1.546(3)
C3A C11A 1.557(3)
C4A C14A 1.506(3)
C4A C5A 1.570(3)
C5A C6A 1.506(3)
C5A C9A 1.549(3)
C6A C7A 1.496(3)
C7A C8A 1.530(3)
C8A C9A 1.551(3)
C11A C12A 1.541(3)
C12A C13A 1.545(3)
